data_2234334
loop_
_publ_author_name
'Mirzaei, M.'
'Eshtiagh-Hosseini, H.'
'Eydizadeh, E.'
'Yousefi, Z.'
'Mol\<canov, K.'

_publ_section_title
;
 Bis(9-aminoacridinium) bis(pyridine-2,6-dicarboxylato)zincate(II)
 trihydrate
;
_journal_coeditor_code MW2050
_journal_issue 4
_journal_name_full 'Acta Crystallographica Section E'
_journal_page_first m355
_journal_page_last m356
_journal_paper_doi 10.1107/S1600536812005764
_journal_volume 68
_journal_year 2012
_chemical_formula_iupac '(C13 H11 N2)2 [Zn (C7 H3 N O4)2], 3H2 O'
_chemical_formula_moiety '2(C13 H11 N2 +), C14 H6 N2 O8 Zn 2-, 3(H2 O)'
_chemical_formula_sum 'C40 H34 N6 O11 Zn'
_chemical_formula_weight 840.1
_chemical_name_systematic
;
Bis(9-aminoacridinium)
bis(pyridine-2,6-dicarboxylato)zincate(II) trihydrate
;
_space_group_IT_number 2
_symmetry_cell_setting triclinic
_symmetry_space_group_name_Hall '-P 1'
_symmetry_space_group_name_H-M 'P -1'
_audit_creation_method 'WinGX routine CIF_UPDATE'
_cell_angle_alpha 102.359(2)
_cell_angle_beta 103.585(2)
_cell_angle_gamma 105.137(2)
_cell_formula_units_Z 2
_cell_length_a 10.8763(3)
_cell_length_b 13.3802(3)
_cell_length_c 13.9920(4)
_cell_measurement_reflns_used 12486
_cell_measurement_temperature 293(2)
_cell_measurement_theta_max 75.701
_cell_measurement_theta_min 3.3965
_cell_volume 1826.44(9)
_computing_cell_refinement
;
CrysAlis PRO (Agilent, 2011)
;
_computing_data_collection
;
CrysAlis PRO (Agilent, 2011)
;
_computing_data_reduction
;
CrysAlis PRO (Agilent, 2011)
;
_computing_molecular_graphics 'ORTEP-3 for Windows (Farrugia, 1997)'
_computing_publication_material 'WinGX (Farrugia, 1999)'
_computing_structure_refinement 'SHELXL97 (Sheldrick, 2008)'
_computing_structure_solution 'SHELXS97 (Sheldrick, 2008)'
_diffrn_ambient_temperature 293(2)
_diffrn_measured_fraction_theta_full 0.988
_diffrn_measured_fraction_theta_max 0.988
_diffrn_measurement_device_type 'Xcalibur Nova R CCD'
_diffrn_measurement_method '\w scans'
_diffrn_radiation_type CuK\a
_diffrn_radiation_wavelength 1.54184
_diffrn_reflns_av_R_equivalents 0.0233
_diffrn_reflns_limit_h_max 13
_diffrn_reflns_limit_h_min -13
_diffrn_reflns_limit_k_max 16
_diffrn_reflns_limit_k_min -15
_diffrn_reflns_limit_l_max 14
_diffrn_reflns_limit_l_min -17
_diffrn_reflns_number 18061
_diffrn_reflns_theta_full 75.89
_diffrn_reflns_theta_max 75.89
_diffrn_reflns_theta_min 3.4
_exptl_absorpt_coefficient_mu 1.565
_exptl_absorpt_correction_T_max 1
_exptl_absorpt_correction_T_min 0.78595
_exptl_absorpt_correction_type multi-scan
_exptl_absorpt_process_details '(CrysAlis PRO; Agilent, 2011)'
_exptl_crystal_colour Yellow
_exptl_crystal_density_diffrn 1.528
_exptl_crystal_density_method 'not measured'
_exptl_crystal_description prism
_exptl_crystal_F_000 868
_exptl_crystal_size_max 0.1
_exptl_crystal_size_mid 0.1
_exptl_crystal_size_min 0.1
_refine_diff_density_max 0.23
_refine_diff_density_min -0.332
_refine_ls_extinction_method none
_refine_ls_goodness_of_fit_ref 1.033
_refine_ls_hydrogen_treatment mixed
_refine_ls_matrix_type full
_refine_ls_number_parameters 547
_refine_ls_number_reflns 7540
_refine_ls_number_restraints 9
_refine_ls_restrained_S_all 1.034
_refine_ls_R_factor_gt 0.0323
_refine_ls_shift/su_max 0.001
_refine_ls_structure_factor_coef Fsqd
_refine_ls_weighting_details 'calc w=1/[\s^2^(Fo^2^)+(0.0487P)^2^+0.2947P] where P=(Fo^2^+2Fc^2^)/3'
_refine_ls_weighting_scheme calc
_refine_ls_wR_factor_ref 0.0908
_reflns_number_gt 6901
_reflns_number_total 7540
_reflns_threshold_expression I>2\s(I)
_cod_data_source_file mw2050.cif
_cod_data_source_block I
_cod_original_cell_volume 1826.44(8)
_cod_database_code 2234334
_cod_database_fobs_code 2234334

loop_
_symmetry_equiv_pos_as_xyz
'x, y, z'
'-x, -y, -z'

loop_
_atom_site_type_symbol
_atom_site_label
_atom_site_fract_x
_atom_site_fract_y
_atom_site_fract_z
_atom_site_U_iso_or_equiv
_atom_site_adp_type
_atom_site_calc_flag
_atom_site_refinement_flags
_atom_site_occupancy
Zn Zn1 0.63843(2) 0.757062(15) 0.410290(14) 0.04351(8) Uani d . 1
N N1 0.56573(12) 0.59395(9) 0.37952(8) 0.0339(2) Uani d . 1
N N2 0.71182(13) 0.91958(9) 0.46845(9) 0.0389(2) Uani d . 1
O O1 0.79818(13) 0.71221(9) 0.51306(9) 0.0519(3) Uani d . 1
O O2 0.85048(12) 0.56753(10) 0.53916(9) 0.0507(3) Uani d . 1
O O7 0.53943(14) 0.79380(9) 0.52860(9) 0.0514(3) Uani d . 1
O O3 0.44757(13) 0.71287(9) 0.29115(8) 0.0494(3) Uani d . 1
O O5 0.75856(15) 0.80175(10) 0.31737(9) 0.0560(3) Uani d . 1
O O8 0.52661(14) 0.93159(10) 0.64241(9) 0.0555(3) Uani d . 1
O O6 0.90581(15) 0.94355(12) 0.30107(11) 0.0626(3) Uani d . 1
C C6 0.77303(15) 0.61256(12) 0.49985(10) 0.0394(3) Uani d . 1
O O4 0.26883(14) 0.56750(12) 0.19614(11) 0.0649(4) Uani d . 1
C C5 0.44187(14) 0.54306(11) 0.31581(10) 0.0361(3) Uani d . 1
C C14 0.57104(17) 0.89226(12) 0.57460(10) 0.0414(3) Uani d . 1
C C1 0.63454(14) 0.54097(11) 0.42913(9) 0.0339(3) Uani d . 1
C C2 0.57841(16) 0.43143(12) 0.41608(11) 0.0397(3) Uani d . 1
H H2 0.6266 0.3947 0.4504 0.048 Uiso calc R 1
C C12 0.67212(16) 0.96945(11) 0.54266(10) 0.0397(3) Uani d . 1
C C8 0.80023(16) 0.97360(12) 0.43042(11) 0.0424(3) Uani d . 1
C C7 0.37918(16) 0.61393(13) 0.26292(11) 0.0436(3) Uani d . 1
C C13 0.82615(18) 0.90143(13) 0.34225(12) 0.0464(3) Uani d . 1
C C11 0.7210(2) 1.08125(13) 0.58237(12) 0.0503(4) Uani d . 1
H H11 0.6917 1.1166 0.6328 0.06 Uiso calc R 1
C C3 0.44891(17) 0.37785(12) 0.35081(12) 0.0441(3) Uani d . 1
H H3 0.4088 0.3045 0.3415 0.053 Uiso calc R 1
C C4 0.37925(16) 0.43381(13) 0.29935(11) 0.0432(3) Uani d . 1
H H4 0.2925 0.3988 0.2549 0.052 Uiso calc R 1
C C9 0.8561(2) 1.08539(14) 0.46910(14) 0.0544(4) Uani d . 1
H H9 0.92 1.1236 0.4445 0.065 Uiso calc R 1
C C10 0.8145(2) 1.13889(14) 0.54521(14) 0.0590(4) Uani d . 1
H H10 0.8496 1.2139 0.5714 0.071 Uiso calc R 1
H H11A -0.024(3) 0.9280(18) -0.289(2) 0.097(10) Uiso d D 1
H H11B -0.120(2) 0.8243(18) -0.3509(14) 0.076(7) Uiso d D 1
H H9A 0.620(2) 0.160(2) 0.339(2) 0.098(9) Uiso d D 1
H H9B 0.749(2) 0.2507(17) 0.3719(15) 0.073(7) Uiso d D 1
H H10B 0.866(3) 0.4303(18) 0.480(2) 0.101(10) Uiso d D 1
H H10A 0.971(2) 0.383(2) 0.466(2) 0.100(10) Uiso d D 1
N N5 0.14315(12) 0.60732(10) 0.02168(9) 0.0392(2) Uani d . 1
H H5A 0.1775 0.5916 0.0761 0.047 Uiso calc R 1
C C28 0.10576(13) 0.69735(12) 0.03227(11) 0.0372(3) Uani d . 1
C C35 0.07187(15) 0.56409(13) -0.16288(11) 0.0420(3) Uani d . 1
N N6 -0.01511(16) 0.68630(13) -0.23874(10) 0.0527(3) Uani d . 1
H H6A -0.0239 0.6464 -0.2986 0.063 Uiso calc R 1
H H6B -0.0378 0.7437 -0.2329 0.063 Uiso calc R 1
O O11 -0.08439(18) 0.86907(13) -0.28590(11) 0.0707(4) Uani d D 1
C C33 0.04982(13) 0.72633(12) -0.05563(11) 0.0381(3) Uani d . 1
C C29 0.12309(16) 0.76160(14) 0.13159(11) 0.0447(3) Uani d . 1
H H29 0.1597 0.7421 0.189 0.054 Uiso calc R 1
C C32 0.01335(15) 0.82143(13) -0.03963(13) 0.0453(3) Uani d . 1
H H32 -0.024 0.8421 -0.096 0.054 Uiso calc R 1
C C40 0.12830(14) 0.54121(12) -0.07164(11) 0.0396(3) Uani d . 1
C C39 0.17044(17) 0.44950(13) -0.07668(13) 0.0484(3) Uani d . 1
H H39 0.2069 0.4342 -0.0166 0.058 Uiso calc R 1
C C31 0.03218(17) 0.88292(14) 0.05684(14) 0.0501(4) Uani d . 1
H H31 0.0092 0.9458 0.0658 0.06 Uiso calc R 1
C C30 0.08634(18) 0.85207(15) 0.14347(13) 0.0506(4) Uani d . 1
H H30 0.097 0.8938 0.2091 0.061 Uiso calc R 1
C C34 0.03351(14) 0.65921(13) -0.15526(11) 0.0411(3) Uani d . 1
C C37 0.1025(2) 0.40490(16) -0.26117(14) 0.0606(4) Uani d . 1
H H37 0.0947 0.3594 -0.3242 0.073 Uiso calc R 1
C C36 0.0601(2) 0.49258(15) -0.25790(13) 0.0556(4) Uani d . 1
H H36 0.0229 0.5057 -0.319 0.067 Uiso calc R 1
C C38 0.15744(19) 0.38316(15) -0.17021(16) 0.0573(4) Uani d . 1
H H38 0.1855 0.3229 -0.1733 0.069 Uiso calc R 1
C C27 0.67785(14) 0.08240(13) 0.05915(11) 0.0407(3) Uani d . 1
N N3 0.66525(13) 0.17238(11) 0.11676(9) 0.0439(3) Uani d . 1
H H3A 0.6948 0.1886 0.1827 0.053 Uiso calc R 1
N N4 0.54649(14) 0.10780(11) -0.19805(9) 0.0443(3) Uani d . 1
H H4B 0.5127 0.1504 -0.225 0.053 Uiso calc R 1
H H4A 0.5574 0.0536 -0.2366 0.053 Uiso calc R 1
C C23 0.65311(16) -0.03901(13) -0.10529(13) 0.0453(3) Uani d . 1
H H23 0.6285 -0.0575 -0.1767 0.054 Uiso calc R 1
C C21 0.58166(13) 0.12563(11) -0.09735(10) 0.0359(3) Uani d . 1
C C20 0.56319(14) 0.21631(12) -0.03328(10) 0.0372(3) Uani d . 1
C C15 0.60783(15) 0.23768(12) 0.07443(11) 0.0408(3) Uani d . 1
C C22 0.63677(14) 0.05541(12) -0.04935(11) 0.0375(3) Uani d . 1
C C19 0.49415(16) 0.28113(13) -0.07401(12) 0.0446(3) Uani d . 1
H H19 0.4608 0.2665 -0.1449 0.054 Uiso calc R 1
C C24 0.70489(18) -0.10350(14) -0.05529(16) 0.0542(4) Uani d . 1
H H24 0.714 -0.1659 -0.0929 0.065 Uiso calc R 1
C C25 0.74415(17) -0.07573(16) 0.05241(16) 0.0560(4) Uani d . 1
H H25 0.7788 -0.1203 0.0855 0.067 Uiso calc R 1
C C26 0.73230(16) 0.01550(15) 0.10917(14) 0.0512(4) Uani d . 1
H H26 0.76 0.0337 0.1806 0.061 Uiso calc R 1
C C18 0.4757(2) 0.36484(15) -0.01080(15) 0.0546(4) Uani d . 1
H H18 0.4294 0.4065 -0.0387 0.066 Uiso calc R 1
C C17 0.5266(2) 0.38842(15) 0.09648(15) 0.0593(4) Uani d . 1
H H17 0.5163 0.4473 0.1391 0.071 Uiso calc R 1
C C16 0.59065(19) 0.32654(15) 0.13869(13) 0.0530(4) Uani d . 1
H H16 0.6232 0.3426 0.2098 0.064 Uiso calc R 1
O O9 0.68488(17) 0.20134(14) 0.31754(10) 0.0723(4) Uani d D 1
O O10 0.88557(15) 0.36441(12) 0.47389(13) 0.0688(4) Uani d D 1

loop_
_atom_site_aniso_label
_atom_site_aniso_U_11
_atom_site_aniso_U_22
_atom_site_aniso_U_33
_atom_site_aniso_U_12
_atom_site_aniso_U_13
_atom_site_aniso_U_23
Zn1 0.06383(14) 0.02983(11) 0.03874(11) 0.01721(9) 0.01691(9) 0.01034(8)
N1 0.0428(6) 0.0324(5) 0.0296(5) 0.0167(5) 0.0112(4) 0.0100(4)
N2 0.0525(7) 0.0318(5) 0.0337(5) 0.0155(5) 0.0126(5) 0.0110(4)
O1 0.0553(7) 0.0368(5) 0.0517(6) 0.0123(5) 0.0013(5) 0.0098(5)
O2 0.0455(6) 0.0502(6) 0.0523(6) 0.0214(5) 0.0025(5) 0.0135(5)
O7 0.0785(8) 0.0352(5) 0.0488(6) 0.0195(5) 0.0323(6) 0.0138(4)
O3 0.0652(7) 0.0457(6) 0.0444(5) 0.0271(5) 0.0125(5) 0.0210(5)
O5 0.0796(9) 0.0433(6) 0.0523(6) 0.0203(6) 0.0349(6) 0.0126(5)
O8 0.0712(8) 0.0487(6) 0.0445(6) 0.0158(6) 0.0273(6) 0.0037(5)
O6 0.0747(9) 0.0645(8) 0.0610(7) 0.0219(7) 0.0370(7) 0.0262(6)
C6 0.0440(7) 0.0399(7) 0.0354(6) 0.0174(6) 0.0094(5) 0.0117(5)
O4 0.0563(7) 0.0733(9) 0.0597(7) 0.0205(6) -0.0035(6) 0.0330(7)
C5 0.0422(7) 0.0390(7) 0.0300(6) 0.0169(6) 0.0106(5) 0.0125(5)
C14 0.0568(8) 0.0387(7) 0.0320(6) 0.0197(6) 0.0146(6) 0.0110(5)
C1 0.0417(7) 0.0347(6) 0.0299(5) 0.0183(5) 0.0118(5) 0.0107(5)
C2 0.0498(8) 0.0378(7) 0.0393(6) 0.0219(6) 0.0151(6) 0.0157(5)
C12 0.0522(8) 0.0340(7) 0.0318(6) 0.0166(6) 0.0094(6) 0.0085(5)
C8 0.0520(8) 0.0388(7) 0.0390(7) 0.0159(6) 0.0133(6) 0.0160(6)
C7 0.0498(8) 0.0520(9) 0.0372(7) 0.0243(7) 0.0126(6) 0.0212(6)
C13 0.0576(9) 0.0475(8) 0.0408(7) 0.0204(7) 0.0188(7) 0.0186(6)
C11 0.0702(11) 0.0367(7) 0.0395(7) 0.0173(7) 0.0145(7) 0.0055(6)
C3 0.0528(8) 0.0340(7) 0.0462(7) 0.0125(6) 0.0153(6) 0.0150(6)
C4 0.0427(7) 0.0432(8) 0.0395(7) 0.0104(6) 0.0085(6) 0.0128(6)
C9 0.0640(10) 0.0408(8) 0.0532(9) 0.0069(7) 0.0187(8) 0.0153(7)
C10 0.0770(12) 0.0323(7) 0.0558(9) 0.0079(8) 0.0163(9) 0.0064(7)
N5 0.0397(6) 0.0423(6) 0.0369(6) 0.0156(5) 0.0086(5) 0.0153(5)
C28 0.0324(6) 0.0401(7) 0.0391(7) 0.0114(5) 0.0099(5) 0.0134(5)
C35 0.0380(7) 0.0430(7) 0.0393(7) 0.0092(6) 0.0079(5) 0.0101(6)
N6 0.0608(8) 0.0557(8) 0.0366(6) 0.0206(7) 0.0037(6) 0.0140(6)
O11 0.0858(10) 0.0624(8) 0.0520(7) 0.0127(8) 0.0082(7) 0.0216(6)
C33 0.0315(6) 0.0423(7) 0.0397(7) 0.0113(5) 0.0083(5) 0.0146(6)
C29 0.0456(8) 0.0514(8) 0.0386(7) 0.0173(7) 0.0129(6) 0.0146(6)
C32 0.0385(7) 0.0502(8) 0.0515(8) 0.0192(6) 0.0113(6) 0.0209(7)
C40 0.0347(6) 0.0394(7) 0.0421(7) 0.0094(5) 0.0106(5) 0.0114(6)
C39 0.0472(8) 0.0444(8) 0.0557(9) 0.0176(7) 0.0154(7) 0.0164(7)
C31 0.0463(8) 0.0492(9) 0.0606(9) 0.0230(7) 0.0189(7) 0.0159(7)
C30 0.0523(9) 0.0530(9) 0.0471(8) 0.0200(7) 0.0183(7) 0.0090(7)
C34 0.0336(6) 0.0462(8) 0.0385(7) 0.0087(6) 0.0056(5) 0.0141(6)
C37 0.0655(11) 0.0529(10) 0.0512(9) 0.0151(8) 0.0160(8) -0.0014(7)
C36 0.0596(10) 0.0558(10) 0.0413(8) 0.0155(8) 0.0088(7) 0.0060(7)
C38 0.0573(10) 0.0433(8) 0.0699(11) 0.0185(7) 0.0216(8) 0.0089(8)
C27 0.0317(6) 0.0490(8) 0.0420(7) 0.0092(6) 0.0112(5) 0.0194(6)
N3 0.0416(6) 0.0543(7) 0.0332(5) 0.0112(6) 0.0111(5) 0.0134(5)
N4 0.0589(8) 0.0430(6) 0.0347(6) 0.0248(6) 0.0132(5) 0.0101(5)
C23 0.0426(7) 0.0415(7) 0.0522(8) 0.0150(6) 0.0138(6) 0.0139(6)
C21 0.0344(6) 0.0363(6) 0.0360(6) 0.0099(5) 0.0119(5) 0.0099(5)
C20 0.0358(6) 0.0381(7) 0.0371(6) 0.0102(5) 0.0138(5) 0.0094(5)
C15 0.0380(7) 0.0449(8) 0.0374(7) 0.0086(6) 0.0152(5) 0.0099(6)
C22 0.0331(6) 0.0389(7) 0.0406(7) 0.0100(5) 0.0118(5) 0.0136(5)
C19 0.0494(8) 0.0428(8) 0.0456(7) 0.0176(6) 0.0179(6) 0.0143(6)
C24 0.0473(8) 0.0433(8) 0.0768(11) 0.0182(7) 0.0197(8) 0.0222(8)
C25 0.0417(8) 0.0595(10) 0.0783(12) 0.0185(7) 0.0175(8) 0.0418(9)
C26 0.0386(7) 0.0645(10) 0.0565(9) 0.0142(7) 0.0137(7) 0.0343(8)
C18 0.0624(10) 0.0467(9) 0.0655(10) 0.0259(8) 0.0292(8) 0.0177(8)
C17 0.0756(12) 0.0459(9) 0.0629(10) 0.0222(8) 0.0386(9) 0.0069(7)
C16 0.0615(10) 0.0520(9) 0.0418(7) 0.0120(8) 0.0241(7) 0.0056(7)
O9 0.0747(9) 0.0853(10) 0.0369(6) -0.0009(8) 0.0153(6) 0.0135(6)
O10 0.0567(8) 0.0507(7) 0.0871(10) 0.0111(6) 0.0171(7) 0.0099(7)

loop_
_atom_type_symbol
_atom_type_description
_atom_type_scat_dispersion_real
_atom_type_scat_dispersion_imag
_atom_type_scat_source
C C 0.0181 0.0091 'International Tables Vol C Tables 4.2.6.8 and 6.1.1.4'
H H 0 0 'International Tables Vol C Tables 4.2.6.8 and 6.1.1.4'
O O 0.0492 0.0322 'International Tables Vol C Tables 4.2.6.8 and 6.1.1.4'
S S 0.3331 0.5567 'International Tables Vol C Tables 4.2.6.8 and 6.1.1.4'
Fe Fe -1.1336 3.1974 'International Tables Vol C Tables 4.2.6.8 and 6.1.1.4'
N N 0.0311 0.018 'International Tables Vol C Tables 4.2.6.8 and 6.1.1.4'
Zn Zn -1.5491 0.6778 'International Tables Vol C Tables 4.2.6.8 and 6.1.1.4'

loop_
_geom_angle_atom_site_label_1
_geom_angle_atom_site_label_2
_geom_angle_atom_site_label_3
_geom_angle
N2 Zn1 N1 169.12(4)
N2 Zn1 O5 77.62(5)
N1 Zn1 O5 111.49(5)
N2 Zn1 O3 108.72(5)
N1 Zn1 O3 77.03(4)
O5 Zn1 O3 95.55(5)
N2 Zn1 O7 75.67(5)
N1 Zn1 O7 95.48(4)
O5 Zn1 O7 153.00(4)
O3 Zn1 O7 89.34(5)
N2 Zn1 O1 99.73(5)
N1 Zn1 O1 74.39(4)
O5 Zn1 O1 93.41(5)
O3 Zn1 O1 151.38(4)
O7 Zn1 O1 94.87(5)
C5 N1 C1 121.08(12)
C5 N1 Zn1 117.51(9)
C1 N1 Zn1 121.10(10)
C8 N2 C12 122.19(13)
C8 N2 Zn1 117.72(10)
C12 N2 Zn1 120.10(10)
C6 O1 Zn1 114.35(10)
C14 O7 Zn1 114.84(10)
C7 O3 Zn1 114.70(9)
C13 O5 Zn1 116.07(10)
O2 C6 O1 126.28(15)
O2 C6 C1 117.83(13)
O1 C6 C1 115.89(12)
N1 C5 C4 121.23(12)
N1 C5 C7 114.56(13)
C4 C5 C7 124.19(13)
O8 C14 O7 125.98(15)
O8 C14 C12 118.02(14)
O7 C14 C12 116.00(13)
N1 C1 C2 120.86(13)
N1 C1 C6 113.66(12)
C2 C1 C6 125.46(12)
C3 C2 C1 118.57(12)
C3 C2 H2 120.7
C1 C2 H2 120.7
N2 C12 C11 120.49(15)
N2 C12 C14 113.39(12)
C11 C12 C14 126.11(14)
N2 C8 C9 120.14(15)
N2 C8 C13 113.60(13)
C9 C8 C13 126.22(15)
O4 C7 O3 127.83(14)
O4 C7 C5 116.49(15)
O3 C7 C5 115.66(13)
O6 C13 O5 126.46(16)
O6 C13 C8 118.82(15)
O5 C13 C8 114.70(14)
C10 C11 C12 118.33(16)
C10 C11 H11 120.8
C12 C11 H11 120.8
C2 C3 C4 119.85(14)
C2 C3 H3 120.1
C4 C3 H3 120.1
C5 C4 C3 118.40(14)
C5 C4 H4 120.8
C3 C4 H4 120.8
C10 C9 C8 118.51(16)
C10 C9 H9 120.7
C8 C9 H9 120.7
C11 C10 C9 120.30(16)
C11 C10 H10 119.9
C9 C10 H10 119.9
C40 N5 C28 122.46(12)
C40 N5 H5A 118.8
C28 N5 H5A 118.8
N5 C28 C29 119.30(12)
N5 C28 C33 120.36(13)
C29 C28 C33 120.34(13)
C40 C35 C36 117.82(15)
C40 C35 C34 118.93(14)
C36 C35 C34 123.22(14)
C34 N6 H6A 120
C34 N6 H6B 120
H6A N6 H6B 120
H11A O11 H11B 105(2)
C28 C33 C32 117.75(14)
C28 C33 C34 118.85(13)
C32 C33 C34 123.40(13)
C30 C29 C28 120.01(14)
C30 C29 H29 120
C28 C29 H29 120
C31 C32 C33 121.01(14)
C31 C32 H32 119.5
C33 C32 H32 119.5
N5 C40 C39 119.33(13)
N5 C40 C35 120.47(13)
C39 C40 C35 120.20(14)
C38 C39 C40 119.78(16)
C38 C39 H39 120.1
C40 C39 H39 120.1
C32 C31 C30 120.49(15)
C32 C31 H31 119.8
C30 C31 H31 119.8
C29 C30 C31 120.39(15)
C29 C30 H30 119.8
C31 C30 H30 119.8
N6 C34 C35 121.08(15)
N6 C34 C33 120.02(15)
C35 C34 C33 118.90(13)
C36 C37 C38 120.31(17)
C36 C37 H37 119.8
C38 C37 H37 119.8
C37 C36 C35 121.13(16)
C37 C36 H36 119.4
C35 C36 H36 119.4
C39 C38 C37 120.76(17)
C39 C38 H38 119.6
C37 C38 H38 119.6
N3 C27 C26 119.00(14)
N3 C27 C22 120.76(13)
C26 C27 C22 120.24(15)
C15 N3 C27 122.52(12)
C15 N3 H3A 118.7
C27 N3 H3A 118.7
C21 N4 H4B 120
C21 N4 H4A 120
H4B N4 H4A 120
C24 C23 C22 120.64(16)
C24 C23 H23 119.7
C22 C23 H23 119.7
N4 C21 C20 119.76(13)
N4 C21 C22 121.71(13)
C20 C21 C22 118.53(12)
C15 C20 C19 118.30(13)
C15 C20 C21 119.08(13)
C19 C20 C21 122.49(13)
N3 C15 C20 120.40(14)
N3 C15 C16 119.69(14)
C20 C15 C16 119.90(15)
C27 C22 C23 118.21(13)
C27 C22 C21 118.51(13)
C23 C22 C21 123.27(13)
C18 C19 C20 120.83(15)
C18 C19 H19 119.6
C20 C19 H19 119.6
C23 C24 C25 120.27(17)
C23 C24 H24 119.9
C25 C24 H24 119.9
C26 C25 C24 120.93(15)
C26 C25 H25 119.5
C24 C25 H25 119.5
C25 C26 C27 119.70(16)
C25 C26 H26 120.1
C27 C26 H26 120.1
C19 C18 C17 120.14(17)
C19 C18 H18 119.9
C17 C18 H18 119.9
C16 C17 C18 120.86(16)
C16 C17 H17 119.6
C18 C17 H17 119.6
C17 C16 C15 119.84(16)
C17 C16 H16 120.1
C15 C16 H16 120.1
H9A O9 H9B 110(2)
H10B O10 H10A 102(2)

loop_
_geom_bond_atom_site_label_1
_geom_bond_atom_site_label_2
_geom_bond_distance
Zn1 N2 2.0146(12)
Zn1 N1 2.0274(11)
Zn1 O5 2.1162(12)
Zn1 O3 2.1793(12)
Zn1 O7 2.2151(11)
Zn1 O1 2.2775(12)
N1 C5 1.3304(19)
N1 C1 1.3372(17)
N2 C8 1.331(2)
N2 C12 1.3321(19)
O1 C6 1.2518(19)
O2 C6 1.2508(18)
O7 C14 1.2507(19)
O3 C7 1.259(2)
O5 C13 1.269(2)
O8 C14 1.2430(19)
O6 C13 1.232(2)
C6 C1 1.519(2)
O4 C7 1.239(2)
C5 C4 1.384(2)
C5 C7 1.5207(18)
C14 C12 1.520(2)
C1 C2 1.386(2)
C2 C3 1.386(2)
C2 H2 0.93
C12 C11 1.385(2)
C8 C9 1.387(2)
C8 C13 1.526(2)
C11 C10 1.382(3)
C11 H11 0.93
C3 C4 1.387(2)
C3 H3 0.93
C4 H4 0.93
C9 C10 1.386(3)
C9 H9 0.93
C10 H10 0.93
N5 C40 1.359(2)
N5 C28 1.3588(19)
N5 H5A 0.86
C28 C29 1.409(2)
C28 C33 1.4173(18)
C35 C40 1.413(2)
C35 C36 1.418(2)
C35 C34 1.430(2)
N6 C34 1.3291(19)
N6 H6A 0.86
N6 H6B 0.86
O11 H11A 0.900(17)
O11 H11B 0.903(16)
C33 C32 1.418(2)
C33 C34 1.430(2)
C29 C30 1.360(2)
C29 H29 0.93
C32 C31 1.359(2)
C32 H32 0.93
C40 C39 1.412(2)
C39 C38 1.368(3)
C39 H39 0.93
C31 C30 1.412(2)
C31 H31 0.93
C30 H30 0.93
C37 C36 1.364(3)
C37 C38 1.398(3)
C37 H37 0.93
C36 H36 0.93
C38 H38 0.93
C27 N3 1.357(2)
C27 C26 1.411(2)
C27 C22 1.413(2)
N3 C15 1.355(2)
N3 H3A 0.86
N4 C21 1.3206(18)
N4 H4B 0.86
N4 H4A 0.86
C23 C24 1.370(2)
C23 C22 1.414(2)
C23 H23 0.93
C21 C20 1.4361(19)
C21 C22 1.4382(19)
C20 C15 1.4100(19)
C20 C19 1.411(2)
C15 C16 1.412(2)
C19 C18 1.361(2)
C19 H19 0.93
C24 C25 1.402(3)
C24 H24 0.93
C25 C26 1.361(3)
C25 H25 0.93
C26 H26 0.93
C18 C17 1.405(3)
C18 H18 0.93
C17 C16 1.355(3)
C17 H17 0.93
C16 H16 0.93
O9 H9A 0.928(17)
O9 H9B 0.890(16)
O10 H10B 0.948(17)
O10 H10A 0.940(17)

loop_
_geom_hbond_atom_site_label_D
_geom_hbond_atom_site_label_H
_geom_hbond_atom_site_label_A
_geom_hbond_site_symmetry_A
_geom_hbond_distance_DH
_geom_hbond_distance_HA
_geom_hbond_distance_DA
_geom_hbond_angle_DHA
_geom_hbond_publ_flag
N3 H3A O9 . 0.86 1.89 2.7013(18) 157 yes
N4 H4A O8 1_544 0.86 1.98 2.8005(18) 160 yes
N4 H4B O3 2_665 0.86 2.21 2.9589(19) 145 yes
N5 H5A O4 . 0.86 1.88 2.7351(19) 174 yes
N6 H6A O2 1_454 0.86 2.21 2.9763(18) 148 yes
N6 H6B O11 . 0.86 2.10 2.899(2) 154 yes
O9 H9A O8 2_666 0.93(3) 1.85(3) 2.768(2) 170(2) yes
O9 H9B O10 . 0.89(2) 1.86(2) 2.745(2) 173(2) yes
O10 H10A O2 2_766 0.94(2) 1.91(2) 2.838(2) 174.6(17) yes
O10 H10B O2 . 0.95(3) 1.91(3) 2.830(2) 161(2) yes
O11 H11A O6 2_675 0.90(3) 1.93(3) 2.825(2) 176(3) yes
O11 H11B O1 1_454 0.90(2) 1.99(2) 2.8869(19) 174(2) yes

loop_
_geom_torsion_atom_site_label_1
_geom_torsion_atom_site_label_2
_geom_torsion_atom_site_label_3
_geom_torsion_atom_site_label_4
_geom_torsion
N2 Zn1 N1 C5 116.6(3)
O5 Zn1 N1 C5 -97.47(10)
O3 Zn1 N1 C5 -6.56(9)
O7 Zn1 N1 C5 81.49(10)
O1 Zn1 N1 C5 175.03(10)
N2 Zn1 N1 C1 -57.0(3)
O5 Zn1 N1 C1 88.95(10)
O3 Zn1 N1 C1 179.86(11)
O7 Zn1 N1 C1 -92.09(10)
O1 Zn1 N1 C1 1.45(10)
N1 Zn1 N2 C8 143.5(2)
O5 Zn1 N2 C8 -4.29(11)
O3 Zn1 N2 C8 -96.02(11)
O7 Zn1 N2 C8 179.67(12)
O1 Zn1 N2 C8 87.09(11)
N1 Zn1 N2 C12 -36.3(3)
O5 Zn1 N2 C12 175.94(12)
O3 Zn1 N2 C12 84.21(11)
O7 Zn1 N2 C12 -0.10(11)
O1 Zn1 N2 C12 -92.68(11)
N2 Zn1 O1 C6 174.45(11)
N1 Zn1 O1 C6 3.84(11)
O5 Zn1 O1 C6 -107.54(12)
O3 Zn1 O1 C6 0.61(18)
O7 Zn1 O1 C6 98.19(12)
N2 Zn1 O7 C14 0.37(11)
N1 Zn1 O7 C14 173.94(11)
O5 Zn1 O7 C14 -8.18(19)
O3 Zn1 O7 C14 -109.16(12)
O1 Zn1 O7 C14 99.19(12)
N2 Zn1 O3 C7 -166.74(11)
N1 Zn1 O3 C7 3.66(11)
O5 Zn1 O3 C7 114.47(11)
O7 Zn1 O3 C7 -92.12(11)
O1 Zn1 O3 C7 6.85(17)
N2 Zn1 O5 C13 4.95(12)
N1 Zn1 O5 C13 -168.84(12)
O3 Zn1 O5 C13 112.94(13)
O7 Zn1 O5 C13 13.4(2)
O1 Zn1 O5 C13 -94.27(13)
Zn1 O1 C6 O2 172.37(13)
Zn1 O1 C6 C1 -7.72(16)
C1 N1 C5 C4 0.7(2)
Zn1 N1 C5 C4 -172.91(11)
C1 N1 C5 C7 -178.13(12)
Zn1 N1 C5 C7 8.29(15)
Zn1 O7 C14 O8 178.80(13)
Zn1 O7 C14 C12 -0.54(17)
C5 N1 C1 C2 -0.41(19)
Zn1 N1 C1 C2 172.94(10)
C5 N1 C1 C6 -178.99(11)
Zn1 N1 C1 C6 -5.63(15)
O2 C6 C1 N1 -171.15(13)
O1 C6 C1 N1 8.94(18)
O2 C6 C1 C2 10.4(2)
O1 C6 C1 C2 -169.56(14)
N1 C1 C2 C3 -0.3(2)
C6 C1 C2 C3 178.07(13)
C8 N2 C12 C11 0.9(2)
Zn1 N2 C12 C11 -179.33(12)
C8 N2 C12 C14 -179.89(13)
Zn1 N2 C12 C14 -0.14(16)
O8 C14 C12 N2 -178.93(14)
O7 C14 C12 N2 0.47(19)
O8 C14 C12 C11 0.2(2)
O7 C14 C12 C11 179.61(15)
C12 N2 C8 C9 1.1(2)
Zn1 N2 C8 C9 -178.67(12)
C12 N2 C8 C13 -176.99(13)
Zn1 N2 C8 C13 3.25(17)
Zn1 O3 C7 O4 -178.96(15)
Zn1 O3 C7 C5 -0.54(17)
N1 C5 C7 O4 173.70(14)
C4 C5 C7 O4 -5.1(2)
N1 C5 C7 O3 -4.91(19)
C4 C5 C7 O3 176.33(14)
Zn1 O5 C13 O6 177.06(14)
Zn1 O5 C13 C8 -4.65(18)
N2 C8 C13 O6 179.52(15)
C9 C8 C13 O6 1.6(3)
N2 C8 C13 O5 1.1(2)
C9 C8 C13 O5 -176.85(16)
N2 C12 C11 C10 -1.9(2)
C14 C12 C11 C10 179.04(15)
C1 C2 C3 C4 0.8(2)
N1 C5 C4 C3 -0.2(2)
C7 C5 C4 C3 178.49(14)
C2 C3 C4 C5 -0.5(2)
N2 C8 C9 C10 -2.0(3)
C13 C8 C9 C10 175.78(16)
C12 C11 C10 C9 0.9(3)
C8 C9 C10 C11 1.0(3)
C40 N5 C28 C29 179.43(13)
C40 N5 C28 C33 -0.5(2)
N5 C28 C33 C32 -179.70(13)
C29 C28 C33 C32 0.3(2)
N5 C28 C33 C34 0.0(2)
C29 C28 C33 C34 -179.92(13)
N5 C28 C29 C30 179.90(15)
C33 C28 C29 C30 -0.1(2)
C28 C33 C32 C31 0.3(2)
C34 C33 C32 C31 -179.37(15)
C28 N5 C40 C39 179.49(14)
C28 N5 C40 C35 -0.2(2)
C36 C35 C40 N5 179.45(15)
C34 C35 C40 N5 1.4(2)
C36 C35 C40 C39 -0.2(2)
C34 C35 C40 C39 -178.29(14)
N5 C40 C39 C38 -179.20(15)
C35 C40 C39 C38 0.5(2)
C33 C32 C31 C30 -1.2(3)
C28 C29 C30 C31 -0.7(3)
C32 C31 C30 C29 1.4(3)
C40 C35 C34 N6 177.36(14)
C36 C35 C34 N6 -0.6(2)
C40 C35 C34 C33 -1.8(2)
C36 C35 C34 C33 -179.79(15)
C28 C33 C34 N6 -178.06(14)
C32 C33 C34 N6 1.7(2)
C28 C33 C34 C35 1.2(2)
C32 C33 C34 C35 -179.13(14)
C38 C37 C36 C35 0.7(3)
C40 C35 C36 C37 -0.3(3)
C34 C35 C36 C37 177.63(17)
C40 C39 C38 C37 -0.2(3)
C36 C37 C38 C39 -0.4(3)
C26 C27 N3 C15 -176.61(14)
C22 C27 N3 C15 3.1(2)
N4 C21 C20 C15 -176.62(14)
C22 C21 C20 C15 4.3(2)
N4 C21 C20 C19 7.6(2)
C22 C21 C20 C19 -171.54(13)
C27 N3 C15 C20 -2.7(2)
C27 N3 C15 C16 176.26(14)
C19 C20 C15 N3 174.83(14)
C21 C20 C15 N3 -1.1(2)
C19 C20 C15 C16 -4.1(2)
C21 C20 C15 C16 179.95(14)
N3 C27 C22 C23 179.63(13)
C26 C27 C22 C23 -0.6(2)
N3 C27 C22 C21 0.2(2)
C26 C27 C22 C21 179.93(13)
C24 C23 C22 C27 1.3(2)
C24 C23 C22 C21 -179.26(15)
N4 C21 C22 C27 177.11(13)
C20 C21 C22 C27 -3.8(2)
N4 C21 C22 C23 -2.3(2)
C20 C21 C22 C23 176.81(13)
C15 C20 C19 C18 2.5(2)
C21 C20 C19 C18 178.36(15)
C22 C23 C24 C25 -0.9(3)
C23 C24 C25 C26 -0.3(3)
C24 C25 C26 C27 1.0(2)
N3 C27 C26 C25 179.23(14)
C22 C27 C26 C25 -0.5(2)
C20 C19 C18 C17 0.6(3)
C19 C18 C17 C16 -2.2(3)
C18 C17 C16 C15 0.6(3)
N3 C15 C16 C17 -176.35(16)
C20 C15 C16 C17 2.6(2)
